data_2022517
loop_
_publ_author_name
'S\"unkel, Karlheinz'
'Blockhaus, Tobias'

_publ_section_title
;
 Coordination chemistry of polynitriles. Part 9. Decacyanoferrocene
 revisited. Crystal and molecular structure of
 <i>cis</i>-[{C~5~(CN)~5~}~2~(MeCN)~4~Fe]
;
_journal_coeditor_code EQ3004
_journal_issue 2
_journal_name_full 'Acta Crystallographica Section C'
_journal_page_first
;
;
_journal_paper_doi 10.1107/S2053229622000365
_journal_volume 78
_journal_year 2022
_chemical_formula_iupac '[Fe (C10 N5)2 (C2 H3 N)4], 1.8C2 H3 N'
_chemical_formula_moiety 'C28 H12 Fe N14, 1.8(C2 H3 N)'
_chemical_formula_sum 'C31.6 H17.4 Fe N15.8'
_chemical_formula_weight 674.29
_chemical_name_systematic
'Tetrakis(acetonitrile-\k<i>N</i>)bis(pentacyanocyclopentadienido-\k<i>N</i>)iron(II) acetonitrile disolvate'
_space_group_crystal_system triclinic
_space_group_IT_number 2
_space_group_name_Hall '-P 1'
_space_group_name_H-M_alt 'P -1'
_atom_sites_solution_hydrogens geom
_atom_sites_solution_primary dual
_audit_creation_method SHELXL-2018/3
_cell_angle_alpha 62.528(2)
_cell_angle_beta 82.929(2)
_cell_angle_gamma 77.210(2)
_cell_formula_units_Z 2
_cell_length_a 11.9972(7)
_cell_length_b 12.8711(7)
_cell_length_c 13.0907(8)
_cell_measurement_reflns_used 8142
_cell_measurement_temperature 109(2)
_cell_measurement_theta_max 26.5292
_cell_measurement_theta_min 2.7407
_cell_volume 1748.47(18)
_computing_cell_refinement
;
APEX2 (Bruker, 2011)
;
_computing_data_collection
;
APEX2 (Bruker, 2011)
;
_computing_data_reduction
;
SAINT (Bruker, 2011)
;
_computing_molecular_graphics
;
Mercury (Macrae <i>et al.</i>,  2020)
;
_computing_publication_material
;
SHELXL2018 (Sheldrick, 2015b)
;
_computing_structure_refinement
;
SHELXL2018 (Sheldrick, 2015b)
;
_computing_structure_solution
;
SHELXT2014 (Sheldrick, 2015a)
;
_diffrn_ambient_temperature 109(2)
_diffrn_detector_area_resol_mean 7.391
_diffrn_measured_fraction_theta_full 0.986
_diffrn_measured_fraction_theta_max 0.984
_diffrn_measurement_device_type 'Bruker D8 Venture'
_diffrn_measurement_method 'mix of omega and phi scans'
_diffrn_radiation_type MoK\a
_diffrn_radiation_wavelength 0.71073
_diffrn_reflns_av_R_equivalents 0.0420
_diffrn_reflns_av_unetI/netI 0.0666
_diffrn_reflns_limit_h_max 13
_diffrn_reflns_limit_h_min -14
_diffrn_reflns_limit_k_max 14
_diffrn_reflns_limit_k_min -16
_diffrn_reflns_limit_l_max 16
_diffrn_reflns_limit_l_min -16
_diffrn_reflns_number 17051
_diffrn_reflns_theta_full 25.242
_diffrn_reflns_theta_max 26.428
_diffrn_reflns_theta_min 3.039
_diffrn_source 'rotating anode generator'
_exptl_absorpt_coefficient_mu 0.478
_exptl_absorpt_correction_T_max 0.7454
_exptl_absorpt_correction_T_min 0.6155
_exptl_absorpt_correction_type multi-scan
_exptl_absorpt_process_details
;
(SADABS; Krause <i>et al.</i>,  2015)
;
_exptl_crystal_colour colourless
_exptl_crystal_density_diffrn 1.296
_exptl_crystal_density_method 'not measured'
_exptl_crystal_description block
_exptl_crystal_F_000 696
_exptl_crystal_size_max 0.050
_exptl_crystal_size_mid 0.040
_exptl_crystal_size_min 0.030
_refine_diff_density_max 0.811
_refine_diff_density_min -0.626
_refine_ls_extinction_method none
_refine_ls_goodness_of_fit_ref 1.025
_refine_ls_hydrogen_treatment constr
_refine_ls_matrix_type full
_refine_ls_number_parameters 464
_refine_ls_number_reflns 7081
_refine_ls_number_restraints 3
_refine_ls_restrained_S_all 1.024
_refine_ls_R_factor_all 0.0961
_refine_ls_R_factor_gt 0.0639
_refine_ls_shift/su_max 0.000
_refine_ls_shift/su_mean 0.000
_refine_ls_structure_factor_coef Fsqd
_refine_ls_weighting_details 'w=1/[\s^2^(Fo^2^)+(0.0525P)^2^+4.4167P] where P=(Fo^2^+2Fc^2^)/3'
_refine_ls_weighting_scheme calc
_refine_ls_wR_factor_gt 0.1477
_refine_ls_wR_factor_ref 0.1627
_reflns_number_gt 5145
_reflns_number_total 7081
_reflns_threshold_expression 'I > 2\s(I)'
_cod_data_source_file eq3004sup1.cif
_cod_data_source_block I
_cod_original_formula_sum 'C31.60 H17.40 Fe N15.80'
_cod_database_code 2022517
_shelx_space_group_comment
;
The symmetry employed for this shelxl refinement is uniquely defined
by the following loop, which should always be used as a source of
symmetry information in preference to the above space-group names.
They are only intended as comments.
;
_shelx_estimated_absorpt_t_min 0.976
_shelx_estimated_absorpt_t_max 0.986

loop_
_space_group_symop_operation_xyz
'x, y, z'
'-x, -y, -z'

loop_
_atom_site_type_symbol
_atom_site_label
_atom_site_fract_x
_atom_site_fract_y
_atom_site_fract_z
_atom_site_U_iso_or_equiv
_atom_site_adp_type
_atom_site_calc_flag
_atom_site_occupancy
_atom_site_disorder_assembly
_atom_site_disorder_group
Fe Fe1 0.31525(4) 0.41288(5) 0.62909(5) 0.02179(16) Uani d 1 . .
C C101 0.5159(3) 0.1898(3) 0.4444(3) 0.0220(8) Uani d 1 . .
C C102 0.4447(3) 0.1551(3) 0.3921(3) 0.0227(8) Uani d 1 . .
C C103 0.5156(3) 0.0879(3) 0.3416(3) 0.0241(8) Uani d 1 . .
C C104 0.6307(3) 0.0814(3) 0.3624(3) 0.0240(8) Uani d 1 . .
C C105 0.6311(3) 0.1436(3) 0.4257(3) 0.0230(8) Uani d 1 . .
C C106 0.4747(3) 0.2595(3) 0.5041(3) 0.0208(8) Uani d 1 . .
C C107 0.3223(3) 0.1848(3) 0.3910(3) 0.0230(8) Uani d 1 . .
C C108 0.4783(3) 0.0347(3) 0.2808(3) 0.0277(9) Uani d 1 . .
C C109 0.7278(3) 0.0216(3) 0.3229(4) 0.0322(9) Uani d 1 . .
C C110 0.7303(3) 0.1586(3) 0.4649(3) 0.0273(8) Uani d 1 . .
N N101 0.4360(3) 0.3168(3) 0.5504(3) 0.0266(7) Uani d 1 . .
N N102 0.2255(3) 0.2088(3) 0.3873(3) 0.0368(8) Uani d 1 . .
N N103 0.4496(3) -0.0092(3) 0.2322(3) 0.0411(9) Uani d 1 . .
N N104 0.8048(3) -0.0262(3) 0.2907(4) 0.0484(10) Uani d 1 . .
N N105 0.8099(3) 0.1701(3) 0.4953(3) 0.0400(9) Uani d 1 . .
C C201 0.5149(3) 0.5561(3) 0.8071(3) 0.0221(8) Uani d 1 . .
C C202 0.6298(3) 0.5503(3) 0.8270(3) 0.0214(7) Uani d 1 . .
C C203 0.6296(3) 0.6124(3) 0.8915(3) 0.0241(8) Uani d 1 . .
C C204 0.5152(3) 0.6567(3) 0.9116(3) 0.0224(8) Uani d 1 . .
C C205 0.4442(3) 0.6224(3) 0.8594(3) 0.0229(8) Uani d 1 . .
C C206 0.4744(3) 0.5066(3) 0.7450(3) 0.0197(7) Uani d 1 . .
C C207 0.7275(3) 0.4903(3) 0.7878(3) 0.0284(9) Uani d 1 . .
C C208 0.7274(3) 0.6301(4) 0.9295(3) 0.0297(9) Uani d 1 . .
C C209 0.4768(3) 0.7244(3) 0.9745(3) 0.0256(8) Uani d 1 . .
C C210 0.3214(3) 0.6506(3) 0.8589(3) 0.0271(8) Uani d 1 . .
N N201 0.4370(2) 0.4697(3) 0.6948(3) 0.0249(7) Uani d 1 . .
N N202 0.8045(3) 0.4424(3) 0.7558(3) 0.0424(9) Uani d 1 . .
N N203 0.8046(3) 0.6454(4) 0.9608(3) 0.0432(9) Uani d 1 . .
N N204 0.4457(3) 0.7775(3) 1.0254(3) 0.0374(8) Uani d 1 . .
N N205 0.2240(3) 0.6733(3) 0.8597(3) 0.0396(9) Uani d 1 . .
C C11 0.3267(3) 0.1710(3) 0.8712(3) 0.0278(8) Uani d 1 . .
C C12 0.3231(4) 0.0659(4) 0.9790(4) 0.0449(11) Uani d 1 . .
H H12A 0.244664 0.067321 1.010643 0.067 Uiso calc 1 . .
H H12B 0.373736 0.064058 1.033356 0.067 Uiso calc 1 . .
H H12C 0.348369 -0.005159 0.966392 0.067 Uiso calc 1 . .
N N1 0.3295(3) 0.2534(3) 0.7868(3) 0.0282(7) Uani d 1 . .
C C21 0.3161(3) 0.6547(3) 0.3858(3) 0.0237(8) Uani d 1 . .
C C22 0.3187(3) 0.7613(3) 0.2786(3) 0.0312(9) Uani d 1 . .
H H22A 0.242481 0.811730 0.264213 0.047 Uiso calc 1 . .
H H22B 0.341848 0.739396 0.215613 0.047 Uiso calc 1 . .
H H22C 0.373587 0.805056 0.283309 0.047 Uiso calc 1 . .
N N2 0.3143(2) 0.5717(3) 0.4700(3) 0.0221(7) Uani d 1 . .
C C31 0.1095(3) 0.5236(5) 0.7567(4) 0.0414(11) Uani d 1 . .
C C32 0.0114(4) 0.5511(7) 0.8237(5) 0.074(2) Uani d 1 . .
H H32A -0.051168 0.604249 0.771923 0.111 Uiso calc 1 . .
H H32B 0.033202 0.590484 0.864863 0.111 Uiso calc 1 . .
H H32C -0.013764 0.477224 0.879337 0.111 Uiso calc 1 . .
N N3 0.1842(3) 0.4997(3) 0.7056(3) 0.0312(8) Uani d 1 . .
C C41 0.1027(3) 0.3251(4) 0.5766(3) 0.0318(9) Uani d 1 . .
C C42 0.0031(4) 0.2794(4) 0.5752(5) 0.0534(14) Uani d 1 . .
H H42A -0.011193 0.217475 0.652389 0.080 Uiso calc 1 . .
H H42B 0.016765 0.245291 0.520520 0.080 Uiso calc 1 . .
H H42C -0.063456 0.344381 0.551764 0.080 Uiso calc 1 . .
N N4 0.1806(3) 0.3617(3) 0.5788(3) 0.0296(7) Uani d 1 . .
C C51A 0.0708(5) 0.0441(6) 0.2401(6) 0.0497(16) Uani d 0.8 A 1
C C52A 0.0220(6) 0.1035(7) 0.3094(7) 0.073(2) Uani d 0.8 A 1
H H52A -0.038353 0.170740 0.266821 0.109 Uiso calc 0.8 A 1
H H52B 0.081554 0.132953 0.327960 0.109 Uiso calc 0.8 A 1
H H52C -0.010596 0.047408 0.380848 0.109 Uiso calc 0.8 A 1
N N5A 0.1071(5) -0.0057(6) 0.1860(5) 0.0666(17) Uani d 0.8 A 1
C C61A 0.9780(6) 0.1859(7) 0.9281(6) 0.0515(18) Uani d 0.8 B 1
C C62A 0.8810(6) 0.1424(6) 0.9942(6) 0.0573(18) Uani d 0.8 B 1
H H62A 0.868264 0.162584 1.058788 0.086 Uiso calc 0.8 B 1
H H62B 0.894014 0.055574 1.023800 0.086 Uiso calc 0.8 B 1
H H62C 0.813699 0.178828 0.945575 0.086 Uiso calc 0.8 B 1
N N6A 1.0559(6) 0.2234(7) 0.8743(7) 0.095(3) Uani d 0.8 B 1
N N6B 0.921(3) 0.115(3) 0.881(2) 0.091(9) Uiso d 0.2 C 2
C C61B 0.944(5) 0.147(5) 0.944(4) 0.095(18) Uiso d 0.2 C 2
C C62B 0.984(3) 0.176(3) 1.025(3) 0.074(9) Uiso d 0.2 C 2
H H62D 0.930033 0.242670 1.030072 0.111 Uiso calc 0.2 C 2
H H62E 0.989632 0.106186 1.100870 0.111 Uiso calc 0.2 C 2
H H62F 1.059168 0.197529 0.999519 0.111 Uiso calc 0.2 C 2

loop_
_atom_site_aniso_label
_atom_site_aniso_U_11
_atom_site_aniso_U_22
_atom_site_aniso_U_33
_atom_site_aniso_U_12
_atom_site_aniso_U_13
_atom_site_aniso_U_23
Fe1 0.0159(3) 0.0225(3) 0.0240(3) -0.00369(19) -0.00088(19) -0.0078(2)
C101 0.0223(18) 0.0172(17) 0.0206(19) -0.0047(14) 0.0005(14) -0.0034(15)
C102 0.0221(18) 0.0194(17) 0.0195(18) -0.0068(14) -0.0014(14) -0.0013(15)
C103 0.028(2) 0.0203(18) 0.0173(18) -0.0070(15) -0.0005(14) -0.0013(15)
C104 0.0233(19) 0.0186(18) 0.0220(19) -0.0036(14) 0.0009(14) -0.0030(15)
C105 0.0185(18) 0.0187(18) 0.0240(19) -0.0034(14) -0.0006(14) -0.0030(15)
C106 0.0160(17) 0.0179(18) 0.0221(19) -0.0070(14) -0.0029(13) -0.0013(16)
C107 0.022(2) 0.0211(19) 0.0210(19) -0.0062(14) -0.0026(14) -0.0038(16)
C108 0.031(2) 0.022(2) 0.022(2) -0.0058(16) -0.0009(15) -0.0028(17)
C109 0.034(2) 0.025(2) 0.032(2) -0.0040(17) -0.0023(17) -0.0085(18)
C110 0.023(2) 0.026(2) 0.029(2) -0.0016(15) 0.0010(15) -0.0108(17)
N101 0.0226(16) 0.0238(17) 0.0298(18) -0.0072(13) -0.0034(13) -0.0072(15)
N102 0.027(2) 0.046(2) 0.035(2) -0.0076(16) 0.0002(14) -0.0162(18)
N103 0.054(2) 0.037(2) 0.030(2) -0.0131(18) -0.0037(17) -0.0108(17)
N104 0.039(2) 0.044(2) 0.057(3) -0.0002(18) 0.0095(19) -0.024(2)
N105 0.0266(19) 0.047(2) 0.053(2) -0.0044(16) -0.0078(16) -0.027(2)
C201 0.0260(19) 0.0164(17) 0.0183(18) -0.0061(14) 0.0017(14) -0.0027(15)
C202 0.0245(19) 0.0172(17) 0.0198(18) -0.0050(14) -0.0002(14) -0.0058(15)
C203 0.027(2) 0.0200(18) 0.0209(19) -0.0052(15) 0.0002(14) -0.0055(16)
C204 0.031(2) 0.0150(17) 0.0164(18) -0.0040(14) 0.0026(14) -0.0035(14)
C205 0.0235(19) 0.0173(17) 0.0205(18) -0.0045(14) 0.0018(14) -0.0027(15)
C206 0.0193(17) 0.0183(17) 0.0174(18) -0.0031(14) 0.0026(13) -0.0056(15)
C207 0.030(2) 0.028(2) 0.028(2) -0.0071(17) -0.0042(16) -0.0113(18)
C208 0.030(2) 0.032(2) 0.030(2) -0.0060(17) 0.0047(16) -0.0188(19)
C209 0.030(2) 0.0193(18) 0.022(2) -0.0046(15) 0.0011(15) -0.0056(16)
C210 0.032(2) 0.0183(19) 0.025(2) -0.0053(15) 0.0031(16) -0.0054(16)
N201 0.0195(16) 0.0255(16) 0.0271(17) -0.0039(12) 0.0024(12) -0.0106(15)
N202 0.034(2) 0.048(2) 0.051(2) 0.0022(17) 0.0027(17) -0.032(2)
N203 0.034(2) 0.055(2) 0.052(2) -0.0130(18) 0.0019(17) -0.033(2)
N204 0.046(2) 0.0296(19) 0.035(2) -0.0044(16) 0.0051(16) -0.0158(17)
N205 0.029(2) 0.037(2) 0.051(2) -0.0053(15) 0.0016(16) -0.0199(19)
C11 0.027(2) 0.028(2) 0.030(2) -0.0012(16) -0.0035(16) -0.0146(19)
C12 0.047(3) 0.037(3) 0.033(3) -0.004(2) -0.001(2) -0.002(2)
N1 0.0305(18) 0.0253(18) 0.0272(19) -0.0033(14) -0.0078(13) -0.0096(16)
C21 0.0157(18) 0.030(2) 0.028(2) -0.0006(14) 0.0005(14) -0.0172(19)
C22 0.034(2) 0.026(2) 0.028(2) -0.0054(16) 0.0011(16) -0.0087(18)
N2 0.0164(15) 0.0231(16) 0.0242(17) -0.0020(12) -0.0008(12) -0.0089(15)
C31 0.021(2) 0.070(3) 0.041(3) -0.005(2) -0.0007(18) -0.033(3)
C32 0.029(3) 0.150(6) 0.072(4) -0.008(3) 0.005(2) -0.078(4)
N3 0.0236(18) 0.040(2) 0.0282(18) -0.0073(14) -0.0007(14) -0.0127(16)
C41 0.024(2) 0.036(2) 0.033(2) -0.0020(17) -0.0033(16) -0.0143(19)
C42 0.030(2) 0.050(3) 0.077(4) -0.019(2) -0.010(2) -0.019(3)
N4 0.0223(17) 0.0348(19) 0.0314(19) -0.0066(14) -0.0013(13) -0.0137(16)
C51A 0.032(3) 0.043(4) 0.059(4) 0.001(3) -0.006(3) -0.012(3)
C52A 0.056(4) 0.072(5) 0.111(7) 0.002(4) -0.030(4) -0.058(5)
N5A 0.045(3) 0.066(4) 0.055(4) 0.005(3) 0.006(3) -0.007(3)
C61A 0.033(4) 0.042(4) 0.053(4) 0.011(3) -0.014(3) -0.004(3)
C62A 0.051(4) 0.058(4) 0.049(4) -0.005(3) 0.002(3) -0.015(3)
N6A 0.049(4) 0.099(6) 0.095(5) -0.019(4) -0.001(4) -0.005(4)

loop_
_atom_type_symbol
_atom_type_description
_atom_type_scat_dispersion_real
_atom_type_scat_dispersion_imag
_atom_type_scat_source
C C 0.0033 0.0016 'International Tables Vol C Tables 4.2.6.8 and 6.1.1.4'
H H 0.0000 0.0000 'International Tables Vol C Tables 4.2.6.8 and 6.1.1.4'
N N 0.0061 0.0033 'International Tables Vol C Tables 4.2.6.8 and 6.1.1.4'
Fe Fe 0.3463 0.8444 'International Tables Vol C Tables 4.2.6.8 and 6.1.1.4'

loop_
_geom_angle_atom_site_label_1
_geom_angle_atom_site_label_2
_geom_angle_atom_site_label_3
_geom_angle_site_symmetry_1
_geom_angle_site_symmetry_3
_geom_angle
_geom_angle_publ_flag
N1 Fe1 N2 . . 175.79(12) y
N1 Fe1 N3 . . 90.01(12) ?
N2 Fe1 N3 . . 92.83(12) ?
N1 Fe1 N4 . . 90.01(12) ?
N2 Fe1 N4 . . 93.26(12) ?
N3 Fe1 N4 . . 86.77(12) ?
N1 Fe1 N101 . . 88.79(12) ?
N2 Fe1 N101 . . 88.66(11) ?
N3 Fe1 N101 . . 174.68(12) y
N4 Fe1 N101 . . 88.04(12) y
N1 Fe1 N201 . . 88.02(12) ?
N2 Fe1 N201 . . 89.04(11) ?
N3 Fe1 N201 . . 86.53(12) ?
N4 Fe1 N201 . . 173.02(12) ?
N101 Fe1 N201 . . 98.60(11) y
C102 C101 C105 . . 108.2(3) ?
C102 C101 C106 . . 124.0(3) ?
C105 C101 C106 . . 127.9(3) ?
C103 C102 C101 . . 107.6(3) ?
C103 C102 C107 . . 127.0(3) ?
C101 C102 C107 . . 125.4(3) ?
C102 C103 C104 . . 108.2(3) ?
C102 C103 C108 . . 125.9(3) ?
C104 C103 C108 . . 125.9(3) ?
C105 C104 C103 . . 108.3(3) ?
C105 C104 C109 . . 127.0(3) ?
C103 C104 C109 . . 124.7(4) ?
C104 C105 C101 . . 107.8(3) ?
C104 C105 C110 . . 126.2(3) ?
C101 C105 C110 . . 126.0(3) ?
N101 C106 C101 . . 176.6(4) ?
N102 C107 C102 . . 178.3(4) ?
N103 C108 C103 . . 179.1(4) ?
N104 C109 C104 . . 179.3(5) ?
N105 C110 C105 . . 179.2(4) ?
C106 N101 Fe1 . . 162.4(3) y
C205 C201 C202 . . 107.9(3) ?
C205 C201 C206 . . 124.6(3) ?
C202 C201 C206 . . 127.5(3) ?
C203 C202 C201 . . 107.9(3) ?
C203 C202 C207 . . 127.1(3) ?
C201 C202 C207 . . 125.0(3) ?
C202 C203 C204 . . 108.0(3) ?
C202 C203 C208 . . 126.7(3) ?
C204 C203 C208 . . 125.2(3) ?
C205 C204 C203 . . 108.3(3) ?
C205 C204 C209 . . 125.4(3) ?
C203 C204 C209 . . 126.3(3) ?
C204 C205 C201 . . 107.8(3) ?
C204 C205 C210 . . 126.0(3) ?
C201 C205 C210 . . 126.2(3) ?
N201 C206 C201 . . 177.0(4) ?
N202 C207 C202 . . 179.2(4) ?
N203 C208 C203 . . 178.8(4) ?
N204 C209 C204 . . 179.3(4) ?
N205 C210 C205 . . 179.1(4) ?
C206 N201 Fe1 . . 161.2(3) y
N1 C11 C12 . . 179.9(6) ?
C11 C12 H12A . . 109.5 ?
C11 C12 H12B . . 109.5 ?
H12A C12 H12B . . 109.5 ?
C11 C12 H12C . . 109.5 ?
H12A C12 H12C . . 109.5 ?
H12B C12 H12C . . 109.5 ?
C11 N1 Fe1 . . 173.8(3) ?
N2 C21 C22 . . 179.6(4) ?
C21 C22 H22A . . 109.5 ?
C21 C22 H22B . . 109.5 ?
H22A C22 H22B . . 109.5 ?
C21 C22 H22C . . 109.5 ?
H22A C22 H22C . . 109.5 ?
H22B C22 H22C . . 109.5 ?
C21 N2 Fe1 . . 178.6(3) ?
N3 C31 C32 . . 178.2(6) ?
C31 C32 H32A . . 109.5 ?
C31 C32 H32B . . 109.5 ?
H32A C32 H32B . . 109.5 ?
C31 C32 H32C . . 109.5 ?
H32A C32 H32C . . 109.5 ?
H32B C32 H32C . . 109.5 ?
C31 N3 Fe1 . . 166.2(4) ?
N4 C41 C42 . . 179.0(5) ?
C41 C42 H42A . . 109.5 ?
C41 C42 H42B . . 109.5 ?
H42A C42 H42B . . 109.5 ?
C41 C42 H42C . . 109.5 ?
H42A C42 H42C . . 109.5 ?
H42B C42 H42C . . 109.5 ?
C41 N4 Fe1 . . 165.3(3) ?
N5A C51A C52A . . 177.7(8) ?
C51A C52A H52A . . 109.5 ?
C51A C52A H52B . . 109.5 ?
H52A C52A H52B . . 109.5 ?
C51A C52A H52C . . 109.5 ?
H52A C52A H52C . . 109.5 ?
H52B C52A H52C . . 109.5 ?
N6A C61A C62A . . 178.7(9) ?
C61A C62A H62A . . 109.5 ?
C61A C62A H62B . . 109.5 ?
H62A C62A H62B . . 109.5 ?
C61A C62A H62C . . 109.5 ?
H62A C62A H62C . . 109.5 ?
H62B C62A H62C . . 109.5 ?
N6B C61B C62B . . 173(6) ?
C61B C62B H62D . . 109.5 ?
C61B C62B H62E . . 109.5 ?
H62D C62B H62E . . 109.5 ?
C61B C62B H62F . . 109.5 ?
H62D C62B H62F . . 109.5 ?
H62E C62B H62F . . 109.5 ?

loop_
_geom_bond_atom_site_label_1
_geom_bond_atom_site_label_2
_geom_bond_site_symmetry_2
_geom_bond_distance
_geom_bond_publ_flag
Fe1 N1 . 2.127(3) y
Fe1 N2 . 2.141(3) y
Fe1 N3 . 2.142(3) y
Fe1 N4 . 2.147(3) y
Fe1 N101 . 2.169(3) y
Fe1 N201 . 2.185(3) y
C101 C102 . 1.412(5) ?
C101 C105 . 1.418(5) ?
C101 C106 . 1.420(5) ?
C102 C103 . 1.404(5) ?
C102 C107 . 1.433(5) ?
C103 C104 . 1.416(5) ?
C103 C108 . 1.423(6) ?
C104 C105 . 1.395(5) ?
C104 C109 . 1.427(5) ?
C105 C110 . 1.435(5) ?
C106 N101 . 1.148(5) ?
C107 N102 . 1.135(5) ?
C108 N103 . 1.148(5) ?
C109 N104 . 1.141(5) ?
C110 N105 . 1.142(5) ?
C201 C205 . 1.411(5) ?
C201 C202 . 1.413(5) ?
C201 C206 . 1.420(5) ?
C202 C203 . 1.406(5) ?
C202 C207 . 1.431(5) ?
C203 C204 . 1.407(5) ?
C203 C208 . 1.429(5) ?
C204 C205 . 1.406(5) ?
C204 C209 . 1.430(5) ?
C205 C210 . 1.437(5) ?
C206 N201 . 1.146(4) ?
C207 N202 . 1.141(5) ?
C208 N203 . 1.146(5) ?
C209 N204 . 1.138(5) ?
C210 N205 . 1.140(5) ?
C11 N1 . 1.128(5) ?
C11 C12 . 1.440(6) ?
C12 H12A . 0.9800 ?
C12 H12B . 0.9800 ?
C12 H12C . 0.9800 ?
C21 N2 . 1.129(5) ?
C21 C22 . 1.444(5) ?
C22 H22A . 0.9800 ?
C22 H22B . 0.9800 ?
C22 H22C . 0.9800 ?
C31 N3 . 1.125(5) ?
C31 C32 . 1.459(6) ?
C32 H32A . 0.9800 ?
C32 H32B . 0.9800 ?
C32 H32C . 0.9800 ?
C41 N4 . 1.145(5) ?
C41 C42 . 1.450(6) ?
C42 H42A . 0.9800 ?
C42 H42B . 0.9800 ?
C42 H42C . 0.9800 ?
C51A N5A . 1.149(9) ?
C51A C52A . 1.436(10) ?
C52A H52A . 0.9800 ?
C52A H52B . 0.9800 ?
C52A H52C . 0.9800 ?
C61A N6A . 1.152(9) ?
C61A C62A . 1.418(10) ?
C62A H62A . 0.9800 ?
C62A H62B . 0.9800 ?
C62A H62C . 0.9800 ?
N6B C61B . 1.155(18) ?
C61B C62B . 1.430(18) ?
C62B H62D . 0.9800 ?
C62B H62E . 0.9800 ?
C62B H62F . 0.9800 ?

loop_
_geom_hbond_atom_site_label_D
_geom_hbond_atom_site_label_H
_geom_hbond_atom_site_label_A
_geom_hbond_site_symmetry_A
_geom_hbond_distance_DH
_geom_hbond_distance_HA
_geom_hbond_distance_DA
_geom_hbond_angle_DHA
_geom_hbond_publ_flag
C12 H12A N5A 1_556 0.98 2.58 3.454(7) 149.0 yes
C12 H12B N103 1_556 0.98 2.54 3.443(6) 153.9 yes
C12 H12C N204 1_545 0.98 2.56 3.469(6) 153.8 yes
C22 H22A N5A 1_565 0.98 2.39 3.308(7) 155.9 yes
C22 H22A N6B 2_666 0.98 2.61 3.41(3) 138.0 yes
C22 H22B N204 1_554 0.98 2.52 3.407(5) 149.9 yes
C22 H22C N103 1_565 0.98 2.52 3.424(6) 153.9 yes
C52 H52B N102 . 0.98 2.51 3.492(8) 176 yes

loop_
_geom_torsion_atom_site_label_1
_geom_torsion_atom_site_label_2
_geom_torsion_atom_site_label_3
_geom_torsion_atom_site_label_4
_geom_torsion_site_symmetry_1
_geom_torsion_site_symmetry_2
_geom_torsion_site_symmetry_3
_geom_torsion_site_symmetry_4
_geom_torsion
_geom_torsion_publ_flag
C105 C101 C102 C103 . . . . 0.0(4) ?
C106 C101 C102 C103 . . . . 179.8(3) ?
C105 C101 C102 C107 . . . . -179.5(3) ?
C106 C101 C102 C107 . . . . 0.3(6) ?
C101 C102 C103 C104 . . . . -0.2(4) ?
C107 C102 C103 C104 . . . . 179.4(3) ?
C101 C102 C103 C108 . . . . 179.3(3) ?
C107 C102 C103 C108 . . . . -1.1(6) ?
C102 C103 C104 C105 . . . . 0.2(4) ?
C108 C103 C104 C105 . . . . -179.3(3) ?
C102 C103 C104 C109 . . . . -179.1(3) ?
C108 C103 C104 C109 . . . . 1.4(6) ?
C103 C104 C105 C101 . . . . -0.2(4) ?
C109 C104 C105 C101 . . . . 179.1(3) ?
C103 C104 C105 C110 . . . . 179.9(3) ?
C109 C104 C105 C110 . . . . -0.8(6) ?
C102 C101 C105 C104 . . . . 0.1(4) ?
C106 C101 C105 C104 . . . . -179.7(3) ?
C102 C101 C105 C110 . . . . -180.0(3) ?
C106 C101 C105 C110 . . . . 0.2(6) ?
C205 C201 C202 C203 . . . . 0.2(4) ?
C206 C201 C202 C203 . . . . 179.5(3) ?
C205 C201 C202 C207 . . . . 179.8(3) ?
C206 C201 C202 C207 . . . . -0.9(6) ?
C201 C202 C203 C204 . . . . 0.0(4) ?
C207 C202 C203 C204 . . . . -179.7(3) ?
C201 C202 C203 C208 . . . . -179.2(3) ?
C207 C202 C203 C208 . . . . 1.2(6) ?
C202 C203 C204 C205 . . . . -0.2(4) ?
C208 C203 C204 C205 . . . . 179.1(3) ?
C202 C203 C204 C209 . . . . 179.6(3) ?
C208 C203 C204 C209 . . . . -1.2(6) ?
C203 C204 C205 C201 . . . . 0.3(4) ?
C209 C204 C205 C201 . . . . -179.5(3) ?
C203 C204 C205 C210 . . . . -179.4(3) ?
C209 C204 C205 C210 . . . . 0.8(6) ?
C202 C201 C205 C204 . . . . -0.3(4) ?
C206 C201 C205 C204 . . . . -179.6(3) ?
C202 C201 C205 C210 . . . . 179.4(3) ?
C206 C201 C205 C210 . . . . 0.1(6) ?

_cod_database_fobs_code 2022517
